data_2211362
loop_
_publ_author_name
'Li, Bao'
'Gao, Po'
'Ye, Ling'
'Yang, Guang-Di'
'Wu, Li-Xin'

_publ_section_title
;
 Bis(pyridine-4-carboxylic acid-\k<i>N</i>)silver(I) nitrate dihydrate
;
_journal_coeditor_code DN2084
_journal_issue 12
_journal_name_full 'Acta Crystallographica Section E'
_journal_page_first m3238
_journal_page_last m3239
_journal_paper_doi 10.1107/S1600536806045624
_journal_volume 62
_journal_year 2006
_chemical_formula_iupac '[Ag (C6 H5 N O2)2] N O3 , 2H2 O'
_chemical_formula_moiety 'C12 H10 Ag N2 O4 + , N O3 - , 2H2 O'
_chemical_formula_sum 'C12 H14 Ag N3 O9'
_chemical_formula_weight 452.13
_chemical_name_systematic
;
Bis(pyridine-4-carboxylic acid-\kN)silver(I) nitrate dihydrate
;
_space_group_IT_number 14
_symmetry_cell_setting monoclinic
_symmetry_space_group_name_Hall '-P 2yn'
_symmetry_space_group_name_H-M 'P 1 21/n 1'
_atom_sites_solution_hydrogens geom
_atom_sites_solution_primary direct
_atom_sites_solution_secondary difmap
_cell_angle_alpha 90.00
_cell_angle_beta 103.93(2)
_cell_angle_gamma 90.00
_cell_formula_units_Z 4
_cell_length_a 6.954(4)
_cell_length_b 21.605(9)
_cell_length_c 10.849(7)
_cell_measurement_reflns_used 12223
_cell_measurement_temperature 295(2)
_cell_measurement_theta_max 55.04
_cell_measurement_theta_min 6.04
_cell_volume 1582.0(15)
_computing_cell_refinement RAPID-AUTO
_computing_data_collection 'RAPID-AUTO (Rigaku, 1998)'
_computing_data_reduction 'CrystalStructure (Rigaku/MSC, 2002)'
_computing_molecular_graphics
;
ORTEPIII (Burnett & Johnson, 1996), ORTEP-3 for Windows (Farrugia,
1997) and
CAMERON (Watkin <i>et al.</i>,  1993)
;
_computing_publication_material SHELXL97
_computing_structure_refinement 'SHELXL97 (Sheldrick, 1997)'
_computing_structure_solution 'SHELXS97 (Sheldrick, 1997)'
_diffrn_ambient_temperature 295(2)
_diffrn_measured_fraction_theta_full 0.994
_diffrn_measured_fraction_theta_max 0.994
_diffrn_measurement_device_type 'Rigaku R-AXIS RAPID'
_diffrn_measurement_method \w
_diffrn_radiation_monochromator graphite
_diffrn_radiation_source 'fine-focus sealed tube'
_diffrn_radiation_type MoK\a
_diffrn_radiation_wavelength 0.71073
_diffrn_reflns_av_R_equivalents 0.0506
_diffrn_reflns_av_sigmaI/netI 0.0474
_diffrn_reflns_limit_h_max 8
_diffrn_reflns_limit_h_min -8
_diffrn_reflns_limit_k_max 27
_diffrn_reflns_limit_k_min -25
_diffrn_reflns_limit_l_max 14
_diffrn_reflns_limit_l_min -14
_diffrn_reflns_number 15087
_diffrn_reflns_theta_full 27.48
_diffrn_reflns_theta_max 27.48
_diffrn_reflns_theta_min 3.16
_diffrn_standards_decay_% 0
_diffrn_standards_interval_count 0
_diffrn_standards_interval_time 0
_diffrn_standards_number 0
_exptl_absorpt_coefficient_mu 1.329
_exptl_absorpt_correction_T_max 0.7212
_exptl_absorpt_correction_T_min 0.6904
_exptl_absorpt_correction_type multi-scan
_exptl_absorpt_process_details '(ABSCOR; Higashi, 1995)'
_exptl_crystal_colour colourless
_exptl_crystal_density_diffrn 1.898
_exptl_crystal_density_method 'not measured'
_exptl_crystal_description block
_exptl_crystal_F_000 904
_exptl_crystal_size_max 0.30
_exptl_crystal_size_mid 0.29
_exptl_crystal_size_min 0.26
_refine_diff_density_max 0.703
_refine_diff_density_min -0.387
_refine_ls_extinction_method none
_refine_ls_goodness_of_fit_ref 1.053
_refine_ls_hydrogen_treatment constr
_refine_ls_matrix_type full
_refine_ls_number_parameters 228
_refine_ls_number_reflns 3598
_refine_ls_number_restraints 0
_refine_ls_restrained_S_all 1.053
_refine_ls_R_factor_all 0.0574
_refine_ls_R_factor_gt 0.0402
_refine_ls_shift/su_max 0.000
_refine_ls_shift/su_mean 0.000
_refine_ls_structure_factor_coef Fsqd
_refine_ls_weighting_details 'calc w = 1/[\s^2^(Fo^2^)+(0.0446P)^2^] where P=(Fo^2^+2Fc^2^)/3'
_refine_ls_weighting_scheme calc
_refine_ls_wR_factor_gt 0.0871
_refine_ls_wR_factor_ref 0.0916
_reflns_number_gt 2607
_reflns_number_total 3598
_reflns_threshold_expression I>2\s(I)
_cod_data_source_file dn2084.cif
_cod_data_source_block I
_cod_original_cell_volume 1582.0(14)
_cod_original_sg_symbol_H-M 'P 21/n'
_cod_database_code 2211362
_cod_database_fobs_code 2211362

loop_
_symmetry_equiv_pos_as_xyz
'x, y, z'
'-x+1/2, y+1/2, -z+1/2'
'-x, -y, -z'
'x-1/2, -y-1/2, z-1/2'

loop_
_atom_site_type_symbol
_atom_site_label
_atom_site_fract_x
_atom_site_fract_y
_atom_site_fract_z
_atom_site_U_iso_or_equiv
_atom_site_adp_type
_atom_site_calc_flag
_atom_site_refinement_flags
_atom_site_occupancy
Ag Ag 0.41491(4) 0.477594(9) 0.63407(3) 0.05186(12) Uani d . 1
N N1 0.4350(4) 0.37952(10) 0.6180(2) 0.0367(6) Uani d . 1
N N2 0.3661(4) 0.57447(10) 0.6497(3) 0.0397(6) Uani d . 1
N N3 0.5486(4) 0.00539(11) 0.7722(3) 0.0437(6) Uani d . 1
O O1 0.3233(4) 0.15544(9) 0.5062(2) 0.0559(7) Uani d . 1
O O2 0.5466(4) 0.15485(9) 0.6933(2) 0.0524(6) Uani d . 1
H H2 0.5410 0.1172 0.6839 0.079 Uiso calc R 1
O O3 0.4329(4) 0.80133(9) 0.7444(2) 0.0523(6) Uani d . 1
O O4 0.2065(4) 0.79658(9) 0.5604(2) 0.0499(6) Uani d . 1
H H4 0.1974 0.8339 0.5716 0.075 Uiso calc R 1
C C11 0.2973(4) 0.34870(12) 0.5316(3) 0.0388(7) Uani d . 1
H H11 0.2010 0.3714 0.4753 0.047 Uiso calc R 1
C C12 0.2920(4) 0.28549(12) 0.5226(3) 0.0370(7) Uani d . 1
H H12 0.1932 0.2660 0.4620 0.044 Uiso calc R 1
C C13 0.4351(4) 0.25110(12) 0.6045(3) 0.0318(6) Uani d . 1
C C14 0.5805(5) 0.28236(12) 0.6927(3) 0.0379(7) Uani d . 1
H H14 0.6798 0.2605 0.7485 0.046 Uiso calc R 1
C C15 0.5763(5) 0.34559(13) 0.6965(3) 0.0405(7) Uani d . 1
H H15 0.6748 0.3661 0.7555 0.049 Uiso calc R 1
C C16 0.4284(4) 0.18169(12) 0.5945(3) 0.0372(7) Uani d . 1
C C21 0.4697(5) 0.60758(13) 0.7478(3) 0.0444(8) Uani d . 1
H H21 0.5532 0.5867 0.8148 0.053 Uiso calc R 1
C C22 0.4581(5) 0.67086(12) 0.7540(3) 0.0391(7) Uani d . 1
H H22 0.5323 0.6921 0.8240 0.047 Uiso calc R 1
C C23 0.3349(4) 0.70273(11) 0.6552(3) 0.0305(6) Uani d . 1
C C24 0.2240(4) 0.66907(12) 0.5543(3) 0.0331(6) Uani d . 1
H H24 0.1384 0.6890 0.4868 0.040 Uiso calc R 1
C C25 0.2427(5) 0.60562(12) 0.5555(3) 0.0377(7) Uani d . 1
H H25 0.1664 0.5832 0.4880 0.045 Uiso calc R 1
C C26 0.3312(5) 0.77215(12) 0.6592(3) 0.0339(6) Uani d . 1
O O5 0.1622(4) 0.03857(11) 0.4135(3) 0.0604(7) Uani d . 1
H H5A 0.2294 0.0633 0.4413 0.091 Uiso d R 1
H H5B 0.1729 0.0043 0.4562 0.091 Uiso d R 1
O O6 0.2026(4) -0.08284(9) 0.5644(2) 0.0535(6) Uani d . 1
H H6A 0.0902 -0.0691 0.5704 0.080 Uiso d R 1
H H6B 0.2882 -0.0718 0.6294 0.080 Uiso d R 1
O O31 0.6791(4) 0.02802(10) 0.8570(3) 0.0639(7) Uani d . 1
O O32 0.4858(4) -0.04755(10) 0.7808(3) 0.0693(9) Uani d . 1
O O33 0.4745(4) 0.03586(10) 0.6745(3) 0.0631(8) Uani d . 1

loop_
_atom_site_aniso_label
_atom_site_aniso_U_11
_atom_site_aniso_U_22
_atom_site_aniso_U_33
_atom_site_aniso_U_12
_atom_site_aniso_U_13
_atom_site_aniso_U_23
Ag 0.0664(2) 0.02560(14) 0.0639(2) 0.00416(10) 0.01623(14) -0.00076(10)
N1 0.0423(15) 0.0293(12) 0.0377(16) 0.0000(9) 0.0079(12) 0.0014(9)
N2 0.0423(16) 0.0300(12) 0.0444(17) -0.0014(10) 0.0056(12) 0.0029(10)
N3 0.0480(16) 0.0299(12) 0.0470(17) 0.0012(10) -0.0007(13) 0.0009(10)
O1 0.0728(18) 0.0321(11) 0.0515(16) -0.0032(10) -0.0075(13) -0.0028(10)
O2 0.0623(15) 0.0282(10) 0.0564(16) 0.0026(10) -0.0061(12) 0.0068(9)
O3 0.0621(15) 0.0339(11) 0.0504(15) -0.0033(10) -0.0070(12) -0.0057(9)
O4 0.0638(16) 0.0318(10) 0.0421(14) 0.0088(10) -0.0112(12) -0.0011(9)
C11 0.0322(16) 0.0374(15) 0.0430(19) 0.0060(11) 0.0016(14) 0.0057(12)
C12 0.0348(16) 0.0346(15) 0.0366(18) -0.0006(11) -0.0008(13) -0.0012(11)
C13 0.0352(17) 0.0291(14) 0.0311(17) 0.0010(10) 0.0082(13) 0.0014(10)
C14 0.0397(17) 0.0346(15) 0.0350(17) 0.0036(11) 0.0001(14) 0.0054(11)
C15 0.0422(18) 0.0363(15) 0.0380(18) -0.0022(12) -0.0003(14) -0.0042(12)
C16 0.0399(17) 0.0309(14) 0.0399(18) 0.0016(11) 0.0078(14) 0.0029(12)
C21 0.0481(19) 0.0400(16) 0.0393(19) 0.0068(13) -0.0010(15) 0.0066(13)
C22 0.0455(18) 0.0330(15) 0.0330(17) -0.0040(12) -0.0021(14) -0.0024(11)
C23 0.0294(14) 0.0321(13) 0.0298(15) 0.0018(10) 0.0071(12) 0.0000(10)
C24 0.0307(15) 0.0371(14) 0.0281(16) 0.0023(11) 0.0003(12) -0.0003(11)
C25 0.0399(17) 0.0348(14) 0.0360(17) -0.0030(12) 0.0040(14) -0.0090(12)
C26 0.0380(16) 0.0313(13) 0.0317(16) 0.0023(11) 0.0068(13) 0.0001(11)
O5 0.0658(17) 0.0459(12) 0.0592(18) -0.0027(11) -0.0052(14) 0.0005(11)
O6 0.0581(16) 0.0408(12) 0.0522(16) 0.0001(9) -0.0053(12) -0.0024(10)
O31 0.0705(17) 0.0490(14) 0.0560(17) -0.0140(11) -0.0160(14) -0.0073(11)
O32 0.088(2) 0.0358(12) 0.0636(18) -0.0208(12) -0.0229(15) 0.0140(11)
O33 0.0853(19) 0.0332(11) 0.0547(16) -0.0030(11) -0.0148(14) 0.0102(10)

loop_
_atom_type_symbol
_atom_type_description
_atom_type_scat_dispersion_real
_atom_type_scat_dispersion_imag
_atom_type_scat_source
C C 0.0033 0.0016 'International Tables Vol C Tables 4.2.6.8 and 6.1.1.4'
H H 0.0000 0.0000 'International Tables Vol C Tables 4.2.6.8 and 6.1.1.4'
N N 0.0061 0.0033 'International Tables Vol C Tables 4.2.6.8 and 6.1.1.4'
O O 0.0106 0.0060 'International Tables Vol C Tables 4.2.6.8 and 6.1.1.4'
Ag Ag -0.8971 1.1015 'International Tables Vol C Tables 4.2.6.8 and 6.1.1.4'

loop_
_geom_angle_atom_site_label_1
_geom_angle_atom_site_label_2
_geom_angle_atom_site_label_3
_geom_angle
N1 Ag N2 174.62(10)
C11 N1 C15 117.3(2)
C11 N1 Ag 119.96(19)
C15 N1 Ag 122.6(2)
C21 N2 C25 117.3(2)
C21 N2 Ag 121.5(2)
C25 N2 Ag 121.0(2)
O31 N3 O32 121.5(3)
O31 N3 O33 120.4(3)
O32 N3 O33 118.1(3)
C16 O2 H2 109.5
C26 O4 H4 109.5
N1 C11 C12 123.1(3)
N1 C11 H11 118.4
C12 C11 H11 118.4
C11 C12 C13 119.2(3)
C11 C12 H12 120.4
C13 C12 H12 120.4
C12 C13 C14 118.3(2)
C12 C13 C16 119.1(3)
C14 C13 C16 122.6(3)
C15 C14 C13 119.3(3)
C15 C14 H14 120.4
C13 C14 H14 120.4
N1 C15 C14 122.7(3)
N1 C15 H15 118.6
C14 C15 H15 118.6
O1 C16 O2 125.7(3)
O1 C16 C13 122.1(3)
O2 C16 C13 112.2(3)
N2 C21 C22 123.0(3)
N2 C21 H21 118.5
C22 C21 H21 118.5
C21 C22 C23 119.4(3)
C21 C22 H22 120.3
C23 C22 H22 120.3
C24 C23 C22 118.3(2)
C24 C23 C26 122.5(3)
C22 C23 C26 119.1(2)
C25 C24 C23 118.8(3)
C25 C24 H24 120.6
C23 C24 H24 120.6
N2 C25 C24 123.1(3)
N2 C25 H25 118.4
C24 C25 H25 118.4
O3 C26 O4 124.6(3)
O3 C26 C23 122.5(3)
O4 C26 C23 112.9(2)
H5A O5 H5B 116.3
H6A O6 H6B 108.3

loop_
_geom_bond_atom_site_label_1
_geom_bond_atom_site_label_2
_geom_bond_distance
Ag N1 2.133(2)
Ag N2 2.134(2)
N1 C11 1.344(4)
N1 C15 1.351(4)
N2 C21 1.339(4)
N2 C25 1.346(4)
N3 O31 1.228(4)
N3 O32 1.236(3)
N3 O33 1.248(4)
O1 C16 1.198(4)
O2 C16 1.318(4)
O2 H2 0.8200
O3 C26 1.199(4)
O4 C26 1.316(4)
O4 H4 0.8200
C11 C12 1.369(4)
C11 H11 0.9300
C12 C13 1.380(4)
C12 H12 0.9300
C13 C14 1.389(4)
C13 C16 1.504(4)
C14 C15 1.367(4)
C14 H14 0.9300
C15 H15 0.9300
C21 C22 1.372(4)
C21 H21 0.9300
C22 C23 1.384(4)
C22 H22 0.9300
C23 C24 1.384(4)
C23 C26 1.501(4)
C24 C25 1.377(4)
C24 H24 0.9300
C25 H25 0.9300
O5 H5A 0.7261
O5 H5B 0.8668
O6 H6A 0.8531
O6 H6B 0.8405

loop_
_geom_hbond_atom_site_label_D
_geom_hbond_atom_site_label_H
_geom_hbond_atom_site_label_A
_geom_hbond_site_symmetry_A
_geom_hbond_distance_DH
_geom_hbond_distance_HA
_geom_hbond_distance_DA
_geom_hbond_angle_DHA
O2 H2 O33 . 0.82 1.81 2.618(3) 166.5
O2 H2 N3 . 0.82 2.59 3.340(3) 151.9
O4 H4 O6 1_565 0.82 1.80 2.606(3) 166.5
O5 H5A O1 . 0.73 2.16 2.846(3) 158.1
O5 H5B O6 . 0.87 2.20 3.069(3) 179.5
O6 H6A O5 3_556 0.85 1.92 2.775(4) 179.1
O6 H6B O32 . 0.84 1.94 2.783(4) 179.1
